data_7108629
loop_
_publ_author_name
'Min Chen'
'Zhi-Tang Huang'
'Qi-Yu Zheng'

_publ_section_title
;
 Visible light-induced 3-sulfenylation of N-methylindoles with
 arylsulfonyl chlorides
;
_journal_name_full Chem.Commun.
_journal_page_first 11686
_journal_paper_doi 10.1039/c2cc36866h
_journal_volume 48
_journal_year 2012
_chemical_formula_moiety 'C16 H15 N S'
_chemical_formula_sum 'C16 H15 N S'
_chemical_formula_weight 253.35
_chemical_name_systematic
;
?
;
_space_group_IT_number 14
_symmetry_cell_setting monoclinic
_symmetry_space_group_name_Hall '-P 2ybc'
_symmetry_space_group_name_H-M 'P 1 21/c 1'
_atom_sites_solution_hydrogens geom
_atom_sites_solution_primary direct
_atom_sites_solution_secondary difmap
_audit_creation_method SHELXL-97
_cell_angle_alpha 90.00
_cell_angle_beta 112.96(3)
_cell_angle_gamma 90.00
_cell_formula_units_Z 4
_cell_length_a 11.721(2)
_cell_length_b 9.7355(19)
_cell_length_c 12.776(3)
_cell_measurement_reflns_used 4977
_cell_measurement_temperature 173(2)
_cell_measurement_theta_max 27.4720
_cell_measurement_theta_min 1.8870
_cell_volume 1342.4(6)
_computing_cell_refinement 'CrystalClear (Rigaku Inc., 2008)'
_computing_data_collection 'CrystalClear (Rigaku Inc., 2008)'
_computing_data_reduction 'CrystalClear (Rigaku Inc., 2008)'
_computing_molecular_graphics
;
Mercury: visualization and analysis of crystal structures, C. F. Macrae,
P. R. Edgington, P. McCabe, E. Pidcock, G. P. Shields, R. Taylor,
M. Towler and J. van de Streek, J. Appl. Cryst., 39, 453-457, 2006.
;
_computing_publication_material 'SHELX-97 (Sheldrick, 2008)'
_computing_structure_refinement 'SHELX-97 (Sheldrick, 2008)'
_computing_structure_solution 'SHELX-97 (Sheldrick, 2008)'
_diffrn_ambient_temperature 173(2)
_diffrn_detector_area_resol_mean 28.5714
_diffrn_measured_fraction_theta_full 0.998
_diffrn_measured_fraction_theta_max 0.998
_diffrn_measurement_device_type 'Saturn724+ CCD'
_diffrn_measurement_method '\w scans at fixed \c = 45\%'
_diffrn_radiation_monochromator graphite
_diffrn_radiation_source 'fine-focus sealed tube'
_diffrn_radiation_type MoK\a
_diffrn_radiation_wavelength 0.71073
_diffrn_reflns_av_R_equivalents 0.0544
_diffrn_reflns_av_sigmaI/netI 0.0423
_diffrn_reflns_limit_h_max 15
_diffrn_reflns_limit_h_min -15
_diffrn_reflns_limit_k_max 12
_diffrn_reflns_limit_k_min -12
_diffrn_reflns_limit_l_max 13
_diffrn_reflns_limit_l_min -16
_diffrn_reflns_number 11590
_diffrn_reflns_theta_full 27.49
_diffrn_reflns_theta_max 27.49
_diffrn_reflns_theta_min 2.72
_exptl_absorpt_coefficient_mu 0.222
_exptl_absorpt_correction_T_max 1.0000
_exptl_absorpt_correction_T_min 0.6795
_exptl_absorpt_correction_type multi-scan
_exptl_absorpt_process_details 'CrystalClear (Rigaku Inc., 2008)'
_exptl_crystal_colour Colorless
_exptl_crystal_density_diffrn 1.254
_exptl_crystal_density_method 'not measured'
_exptl_crystal_description block
_exptl_crystal_F_000 536
_exptl_crystal_size_max 0.33
_exptl_crystal_size_mid 0.22
_exptl_crystal_size_min 0.19
_refine_diff_density_max 0.297
_refine_diff_density_min -0.263
_refine_diff_density_rms 0.050
_refine_ls_extinction_method none
_refine_ls_goodness_of_fit_ref 1.238
_refine_ls_hydrogen_treatment constr
_refine_ls_matrix_type full
_refine_ls_number_parameters 165
_refine_ls_number_reflns 3081
_refine_ls_number_restraints 0
_refine_ls_restrained_S_all 1.238
_refine_ls_R_factor_all 0.0780
_refine_ls_R_factor_gt 0.0699
_refine_ls_shift/su_max 0.002
_refine_ls_shift/su_mean 0.000
_refine_ls_structure_factor_coef Fsqd
_refine_ls_weighting_details 'calc w=1/[\s^2^(Fo^2^)+(0.0423P)^2^+0.8637P] where P=(Fo^2^+2Fc^2^)/3'
_refine_ls_weighting_scheme calc
_refine_ls_wR_factor_gt 0.1458
_refine_ls_wR_factor_ref 0.1501
_reflns_number_gt 2834
_reflns_number_total 3081
_reflns_threshold_expression >2sigma(I)
_cod_data_source_file c2cc36866h.txt
_cod_data_source_block S-indole
_cod_original_cell_volume 1342.3(5)
_cod_original_sg_symbol_H-M P2(1)/c
_cod_database_code 7108629

loop_
_symmetry_equiv_pos_as_xyz
'x, y, z'
'-x, y+1/2, -z+1/2'
'-x, -y, -z'
'x, -y-1/2, z-1/2'

loop_
_atom_site_label
_atom_site_type_symbol
_atom_site_fract_x
_atom_site_fract_y
_atom_site_fract_z
_atom_site_U_iso_or_equiv
_atom_site_adp_type
_atom_site_occupancy
_atom_site_symmetry_multiplicity
_atom_site_calc_flag
_atom_site_refinement_flags
S1 S 0.24300(6) 0.97224(7) 0.08295(5) 0.0387(2) Uani 1 1 d .
N1 N 0.55818(18) 1.0260(2) 0.34550(17) 0.0358(5) Uani 1 1 d .
C1 C 0.4885(2) 1.1211(2) 0.37396(19) 0.0332(5) Uani 1 1 d .
C2 C 0.5225(3) 1.2091(3) 0.4673(2) 0.0446(6) Uani 1 1 d .
H2 H 0.6043 1.2092 0.5240 0.054 Uiso 1 1 calc R
C3 C 0.4332(3) 1.2954(3) 0.4742(2) 0.0541(8) Uani 1 1 d .
H3 H 0.4537 1.3565 0.5369 0.065 Uiso 1 1 calc R
C4 C 0.3122(3) 1.2956(3) 0.3906(3) 0.0522(7) Uani 1 1 d .
H4 H 0.2524 1.3564 0.3980 0.063 Uiso 1 1 calc R
C5 C 0.2786(2) 1.2091(3) 0.2982(2) 0.0404(6) Uani 1 1 d .
H5 H 0.1966 1.2102 0.2417 0.048 Uiso 1 1 calc R
C6 C 0.3678(2) 1.1193(2) 0.28898(19) 0.0325(5) Uani 1 1 d .
C7 C 0.3676(2) 1.0182(2) 0.20762(19) 0.0316(5) Uani 1 1 d .
C8 C 0.4852(2) 0.9648(3) 0.2458(2) 0.0350(5) Uani 1 1 d .
H8 H 0.5118 0.8953 0.2083 0.042 Uiso 1 1 calc R
C9 C 0.6866(2) 0.9908(3) 0.4146(2) 0.0482(7) Uani 1 1 d .
H9B H 0.6920 0.9525 0.4874 0.072 Uiso 1 1 calc R
H9C H 0.7380 1.0736 0.4285 0.072 Uiso 1 1 calc R
H9A H 0.7161 0.9228 0.3745 0.072 Uiso 1 1 calc R
C10 C 0.1727(2) 0.8327(2) 0.12568(19) 0.0315(5) Uani 1 1 d .
C11 C 0.2268(2) 0.7675(3) 0.2297(2) 0.0402(6) Uani 1 1 d .
H11 H 0.3051 0.7974 0.2829 0.048 Uiso 1 1 calc R
C12 C 0.1671(3) 0.6586(3) 0.2563(2) 0.0423(6) Uani 1 1 d .
H12 H 0.2046 0.6156 0.3285 0.051 Uiso 1 1 calc R
C13 C 0.0533(2) 0.6105(3) 0.1799(2) 0.0405(6) Uani 1 1 d .
C14 C 0.0013(2) 0.6773(3) 0.0760(2) 0.0487(7) Uani 1 1 d .
H14 H -0.0761 0.6463 0.0220 0.058 Uiso 1 1 calc R
C15 C 0.0585(2) 0.7875(3) 0.0488(2) 0.0432(6) Uani 1 1 d .
H15 H 0.0199 0.8322 -0.0225 0.052 Uiso 1 1 calc R
C16 C -0.0096(3) 0.4897(3) 0.2083(3) 0.0560(8) Uani 1 1 d .
H16B H -0.0989 0.5071 0.1807 0.084 Uiso 1 1 calc R
H16C H 0.0239 0.4766 0.2909 0.084 Uiso 1 1 calc R
H16A H 0.0053 0.4069 0.1719 0.084 Uiso 1 1 calc R

loop_
_atom_site_aniso_label
_atom_site_aniso_U_11
_atom_site_aniso_U_22
_atom_site_aniso_U_33
_atom_site_aniso_U_23
_atom_site_aniso_U_13
_atom_site_aniso_U_12
S1 0.0414(4) 0.0412(4) 0.0263(3) 0.0033(2) 0.0054(3) -0.0071(3)
N1 0.0298(10) 0.0397(11) 0.0329(10) 0.0059(9) 0.0067(8) 0.0010(9)
C1 0.0382(13) 0.0312(12) 0.0287(11) 0.0029(9) 0.0115(10) -0.0057(10)
C2 0.0570(17) 0.0452(15) 0.0300(12) -0.0022(11) 0.0151(12) -0.0129(13)
C3 0.084(2) 0.0425(16) 0.0450(16) -0.0146(13) 0.0349(16) -0.0159(16)
C4 0.069(2) 0.0395(15) 0.0597(18) -0.0028(13) 0.0379(17) 0.0036(14)
C5 0.0427(14) 0.0359(13) 0.0451(14) 0.0033(11) 0.0199(12) 0.0015(11)
C6 0.0367(12) 0.0297(11) 0.0307(11) 0.0027(9) 0.0126(10) -0.0036(10)
C7 0.0335(12) 0.0306(12) 0.0284(11) 0.0005(9) 0.0096(9) -0.0036(10)
C8 0.0387(13) 0.0331(12) 0.0336(12) 0.0013(10) 0.0146(10) 0.0002(10)
C9 0.0317(13) 0.0572(17) 0.0466(15) 0.0115(13) 0.0054(12) 0.0014(13)
C10 0.0329(12) 0.0319(12) 0.0283(11) -0.0020(9) 0.0106(9) 0.0004(10)
C11 0.0412(14) 0.0425(14) 0.0299(12) -0.0007(11) 0.0063(11) -0.0057(12)
C12 0.0496(15) 0.0426(14) 0.0339(13) 0.0046(11) 0.0152(12) -0.0026(12)
C13 0.0367(13) 0.0390(14) 0.0480(15) 0.0002(12) 0.0190(12) -0.0014(11)
C14 0.0315(13) 0.0531(17) 0.0511(16) 0.0055(14) 0.0048(12) -0.0085(12)
C15 0.0350(13) 0.0502(16) 0.0332(13) 0.0064(11) 0.0012(10) -0.0021(12)
C16 0.0486(16) 0.0524(17) 0.071(2) 0.0058(16) 0.0273(16) -0.0081(14)

loop_
_atom_type_symbol
_atom_type_description
_atom_type_scat_dispersion_real
_atom_type_scat_dispersion_imag
_atom_type_scat_source
C C 0.0033 0.0016 'International Tables Vol C Tables 4.2.6.8 and 6.1.1.4'
H H 0.0000 0.0000 'International Tables Vol C Tables 4.2.6.8 and 6.1.1.4'
N N 0.0061 0.0033 'International Tables Vol C Tables 4.2.6.8 and 6.1.1.4'
S S 0.1246 0.1234 'International Tables Vol C Tables 4.2.6.8 and 6.1.1.4'

loop_
_geom_angle_atom_site_label_1
_geom_angle_atom_site_label_2
_geom_angle_atom_site_label_3
_geom_angle
C7 S1 C10 103.78(11)
C8 N1 C1 108.7(2)
C8 N1 C9 125.9(2)
C1 N1 C9 125.3(2)
N1 C1 C2 129.8(2)
N1 C1 C6 108.0(2)
C2 C1 C6 122.2(2)
C3 C2 C1 117.5(3)
C3 C2 H2 121.3
C1 C2 H2 121.3
C2 C3 C4 121.4(3)
C2 C3 H3 119.3
C4 C3 H3 119.3
C5 C4 C3 121.2(3)
C5 C4 H4 119.4
C3 C4 H4 119.4
C4 C5 C6 118.7(3)
C4 C5 H5 120.7
C6 C5 H5 120.7
C5 C6 C1 119.0(2)
C5 C6 C7 134.4(2)
C1 C6 C7 106.6(2)
C8 C7 C6 106.6(2)
C8 C7 S1 126.39(19)
C6 C7 S1 127.01(19)
N1 C8 C7 110.1(2)
N1 C8 H8 124.9
C7 C8 H8 124.9
N1 C9 H9B 109.5
N1 C9 H9C 109.5
H9B C9 H9C 109.5
N1 C9 H9A 109.5
H9B C9 H9A 109.5
H9C C9 H9A 109.5
C11 C10 C15 119.3(2)
C11 C10 S1 123.43(19)
C15 C10 S1 117.30(18)
C10 C11 C12 120.1(2)
C10 C11 H11 120.0
C12 C11 H11 120.0
C11 C12 C13 121.6(2)
C11 C12 H12 119.2
C13 C12 H12 119.2
C14 C13 C12 117.2(2)
C14 C13 C16 121.5(2)
C12 C13 C16 121.3(2)
C15 C14 C13 122.0(2)
C15 C14 H14 119.0
C13 C14 H14 119.0
C14 C15 C10 119.9(2)
C14 C15 H15 120.1
C10 C15 H15 120.1
C13 C16 H16B 109.5
C13 C16 H16C 109.5
H16B C16 H16C 109.5
C13 C16 H16A 109.5
H16B C16 H16A 109.5
H16C C16 H16A 109.5

loop_
_geom_bond_atom_site_label_1
_geom_bond_atom_site_label_2
_geom_bond_distance
S1 C7 1.748(2)
S1 C10 1.781(2)
N1 C8 1.363(3)
N1 C1 1.374(3)
N1 C9 1.458(3)
C1 C2 1.394(3)
C1 C6 1.408(3)
C2 C3 1.371(4)
C2 H2 0.9500
C3 C4 1.404(4)
C3 H3 0.9500
C4 C5 1.377(4)
C4 H4 0.9500
C5 C6 1.402(3)
C5 H5 0.9500
C6 C7 1.431(3)
C7 C8 1.372(3)
C8 H8 0.9500
C9 H9B 0.9800
C9 H9C 0.9800
C9 H9A 0.9800
C10 C11 1.384(3)
C10 C15 1.387(3)
C11 C12 1.384(4)
C11 H11 0.9500
C12 C13 1.390(4)
C12 H12 0.9500
C13 C14 1.388(4)
C13 C16 1.506(4)
C14 C15 1.380(4)
C14 H14 0.9500
C15 H15 0.9500
C16 H16B 0.9800
C16 H16C 0.9800
C16 H16A 0.9800

loop_
_geom_torsion_atom_site_label_1
_geom_torsion_atom_site_label_2
_geom_torsion_atom_site_label_3
_geom_torsion_atom_site_label_4
_geom_torsion
C8 N1 C1 C2 -179.6(2)
C9 N1 C1 C2 3.9(4)
C8 N1 C1 C6 0.0(3)
C9 N1 C1 C6 -176.5(2)
N1 C1 C2 C3 179.5(2)
C6 C1 C2 C3 0.0(4)
C1 C2 C3 C4 0.0(4)
C2 C3 C4 C5 -0.2(4)
C3 C4 C5 C6 0.4(4)
C4 C5 C6 C1 -0.4(4)
C4 C5 C6 C7 -179.7(3)
N1 C1 C6 C5 -179.4(2)
C2 C1 C6 C5 0.2(3)
N1 C1 C6 C7 0.0(2)
C2 C1 C6 C7 179.7(2)
C5 C6 C7 C8 179.3(3)
C1 C6 C7 C8 -0.1(3)
C5 C6 C7 S1 -0.1(4)
C1 C6 C7 S1 -179.49(17)
C10 S1 C7 C8 88.6(2)
C10 S1 C7 C6 -92.1(2)
C1 N1 C8 C7 0.0(3)
C9 N1 C8 C7 176.4(2)
C6 C7 C8 N1 0.0(3)
S1 C7 C8 N1 179.48(17)
C7 S1 C10 C11 -11.0(2)
C7 S1 C10 C15 170.0(2)
C15 C10 C11 C12 -0.2(4)
S1 C10 C11 C12 -179.2(2)
C10 C11 C12 C13 1.0(4)
C11 C12 C13 C14 -0.7(4)
C11 C12 C13 C16 178.4(3)
C12 C13 C14 C15 -0.4(4)
C16 C13 C14 C15 -179.5(3)
C13 C14 C15 C10 1.2(4)
C11 C10 C15 C14 -0.9(4)
S1 C10 C15 C14 178.2(2)
